data_1556997
loop_
_publ_author_name
'Schingaro, E.'
'Lacalamita, M.'
'Scordari, F.'
'Mesto, E.'

_publ_section_title
;
 3T-phlogopite from Kasenyi kamafugite (SW Uganda): EPMA, XPS, FTIR, and
 SCXRD study
;
_journal_name_full 'American Mineralogist'
_journal_page_first 709
_journal_page_last 717
_journal_paper_doi 10.2138/am.2013.4283
_journal_volume 98
_journal_year 2013
_chemical_formula_sum 'Al1.15 Cr0.05 F0.03 Fe0.35 H1.3292 K0.92 Mg2.28 Na0.04 Ni0.01 O11.97 Si2.89 Ti0.27'
_chemical_name_common
(K0.92Na0.04)(Mg2.28Al0.11Fe2+0.20Fe3+0.08Ti0.27Cr0.05Ni0.01)(Si2.89Al1.04Fe3+0.07)O10.65F0.03(OH)1.32
_chemical_name_mineral 3T-phlogopite
_space_group_IT_number 151
_space_group_name_Hall 'P 31 2 (0 0 4)'
_space_group_name_H-M_alt 'P 31 1 2'
_cell_angle_alpha 90
_cell_angle_beta 90
_cell_angle_gamma 120
_cell_formula_units_Z 3
_cell_length_a 5.3235(3)
_cell_length_b 5.3235(3)
_cell_length_c 30.188(2)
_cell_volume 740.90(8)
_diffrn_ambient_pressure 100
_diffrn_ambient_temperature 298
_cod_data_source_file 3T-phlogopite.cif
_cod_data_source_block 3T-phlogopite
_cod_original_formula_sum 'K0.92 Na0.04 Mg2.28 Al1.15 Fe0.35 Ti0.27 Cr0.05 Ni0.01 Si2.89 O11.97 F0.03 H1.3292'
_cod_database_code 1556997

loop_
_space_group_symop_id
_space_group_symop_operation_xyz
1 x,y,z
2 -y,x-y,z+1/3
3 -x+y,-x,z+2/3
4 -y,-x,-z+2/3
5 -x+y,y,-z+1/3
6 x,x-y,-z

loop_
_atom_site_label
_atom_site_occupancy
_atom_site_fract_x
_atom_site_fract_y
_atom_site_fract_z
_atom_site_adp_type
_atom_site_U_iso_or_equiv
_atom_site_type_symbol
K 1.022(3) 0.8894(2) 0.1106(2) 0.833333 Uiso 0.036(1) K
M1Mg 0.798(5) 0.9041(4) 0.4523(2) 0.000000 Uiso 0.011(1) Mg
M1Fe 0.204(4) 0.9041(4) 0.4523(2) 0.000000 Uiso 0.011(1) Fe
M2Mg 0.773(3) 0.2277(4) 0.1138(2) 0.000000 Uiso 0.015(1) Mg
M2Fe 0.227(3) 0.2277(4) 0.1138(2) 0.000000 Uiso 0.015(1) Fe
M3Mg 0.809(5) 0.5772(4) 0.7886(2) 0.000000 Uiso 0.010(1) Mg
M3Fe 0.191(4) 0.5772(4) 0.7886(2) 0.000000 Uiso 0.010(1) Fe
T1 1.009(8) 0.2326(2) 0.7870(2) 0.90887(5) Uiso 0.010(1) Si
T2 0.995(8) 0.5689(2) 0.4405(2) 0.90877(5) Uiso 0.010(1) Si
O1 1.000(7) 0.2361(6) 0.7845(7) 0.9640(2) Uiso 0.010(1) O
O2 1.000(7) 0.5694(6) 0.4466(7) 0.9633(2) Uiso 0.012(3) O
O3 1.000(7) 0.3538(7) 0.1130(10) 0.88946(9) Uiso 0.019(2) O
O4 1.000(7) 0.8960(10) 0.5776(8) 0.88983(9) Uiso 0.019(2) O
O5 1.000(7) 0.4315(9) 0.6516(8) 0.88940(10) Uiso 0.020(3) O
O6 1.000(7) 0.9017(7) 0.1165(7) 0.96606(6) Uiso 0.011(2) O

loop_
_atom_site_aniso_label
_atom_site_aniso_U_11
_atom_site_aniso_U_22
_atom_site_aniso_U_33
_atom_site_aniso_U_12
_atom_site_aniso_U_13
_atom_site_aniso_U_23
K 0.0358(6) 0.0358(6) 0.0362(5) 0.0183(8) 0.0037(7) -0.0009(7)
M1Mg 0.0015(6) 0.0087(6) 0.0191(9) 0.0007(3) 0.0000 0.0017(3)
M2Mg 0.0158(7) 0.0091(5) 0.0147(5) 0.0016(4) 0.00000 0.0010(6)
M3Mg 0.0054(6) 0.0107(6) 0.0114(7) 0.0027(3) 0.00000 0.0007(6)
T1 0.0066(5) 0.0095(4) 0.0111(7) 0.0016(4) 0.0012(3) 0.0006(4)
T2 0.0084(5) 0.0109(5) 0.0152(8) 0.0087(4) 0.0005(3) 0.0010(3)
O1 0.008(1) 0.009(1) 0.012(2) 0.003(1) 0.0003(9) -0.001(1)
O2 0.008(1) 0.015(2) 0.015(2) 0.0070(9) 0.0003(9) 0.0023(9)
O3 0.023(2) 0.015(1) 0.016(1) 0.007(2) -0.001(1) -0.000(2)
O4 0.013(1) 0.026(2) 0.015(1) 0.008(2) 0.000(1) -0.003(1)
O5 0.026(2) 0.023(2) 0.018(1) 0.018(1) 0.004(1) 0.003(1)
O6 0.011(1) 0.008(1) 0.0131(7) 0.005(1) -0.004(1) -0.003(1)
